data_4037352
loop_
_publ_author_name
'Chang, Geng-Hua'
'Wang, Chein-Yi'
'Madhusudhan Reddy, G.'
'Tsai, Yi-Ling'
'Lin, Wenwei'

_publ_section_title
;
 Enantioselective Synthesis of Polysubstituted
 Benzopyrano[3,4-c]pyrrolidine Frameworks via [3 + 2] Cycloaddition of
 Azomethine Ylides and Coumarin Derivatives.
;
_journal_issue 20
_journal_name_full 'The Journal of organic chemistry'
_journal_page_first 10071
_journal_page_last 10080
_journal_paper_doi 10.1021/acs.joc.6b02041
_journal_volume 81
_journal_year 2016
_chemical_absolute_configuration unk
_chemical_formula_moiety 'C29 H23 Br2 N O9'
_chemical_formula_sum 'C29 H23 Br2 N O9'
_chemical_formula_weight 689.30
_space_group_IT_number 4
_space_group_name_Hall 'P 2yb'
_space_group_name_H-M_alt 'P 1 21 1'
_symmetry_cell_setting monoclinic
_symmetry_space_group_name_H-M 'P 1 21 1'
_atom_sites_solution_hydrogens geom
_atom_sites_solution_primary direct
_atom_sites_solution_secondary difmap
_audit_creation_method SHELXL-97
_cell_angle_alpha 90.00
_cell_angle_beta 91.701(3)
_cell_angle_gamma 90.00
_cell_formula_units_Z 4
_cell_length_a 8.6468(4)
_cell_length_b 28.2242(13)
_cell_length_c 11.8307(5)
_cell_measurement_reflns_used 4079
_cell_measurement_temperature 200(2)
_cell_measurement_theta_max 20.48
_cell_measurement_theta_min 2.25
_cell_volume 2886.0(2)
_computing_molecular_graphics 'Ortep-3 for Windows (Farrugia, 1997)'
_computing_publication_material 'WinGX publication routines (Farrugia, 1999)'
_computing_structure_refinement 'SHELXL-97 (Sheldrick, 1997)'
_computing_structure_solution 'SHELXS-86 (Sheldrick, 1986)'
_diffrn_ambient_temperature 200(2)
_diffrn_measured_fraction_theta_full 0.994
_diffrn_measured_fraction_theta_max 0.994
_diffrn_measurement_device_type 'Bruker APEX2'
_diffrn_radiation_monochromator graphite
_diffrn_radiation_source 'fine-focus sealed tube'
_diffrn_radiation_type MoK\a
_diffrn_radiation_wavelength 0.71073
_diffrn_reflns_av_R_equivalents 0.0462
_diffrn_reflns_av_sigmaI/netI 0.1071
_diffrn_reflns_limit_h_max 8
_diffrn_reflns_limit_h_min -10
_diffrn_reflns_limit_k_max 33
_diffrn_reflns_limit_k_min -28
_diffrn_reflns_limit_l_max 14
_diffrn_reflns_limit_l_min -14
_diffrn_reflns_number 20032
_diffrn_reflns_theta_full 24.99
_diffrn_reflns_theta_max 24.99
_diffrn_reflns_theta_min 1.44
_exptl_absorpt_coefficient_mu 2.863
_exptl_absorpt_correction_T_max 0.8247
_exptl_absorpt_correction_T_min 0.5715
_exptl_absorpt_correction_type multi-scan
_exptl_crystal_colour colorless
_exptl_crystal_density_diffrn 1.586
_exptl_crystal_density_method 'not measured'
_exptl_crystal_description prism
_exptl_crystal_F_000 1384
_exptl_crystal_size_max 0.22
_exptl_crystal_size_mid 0.14
_exptl_crystal_size_min 0.07
_refine_diff_density_max 0.440
_refine_diff_density_min -0.451
_refine_diff_density_rms 0.066
_refine_ls_abs_structure_details 'Flack H D (1983), Acta Cryst. A39, 876-881'
_refine_ls_abs_structure_Flack 0.003(5)
_refine_ls_extinction_method none
_refine_ls_goodness_of_fit_ref 0.941
_refine_ls_hydrogen_treatment constr
_refine_ls_matrix_type full
_refine_ls_number_parameters 739
_refine_ls_number_reflns 8877
_refine_ls_number_restraints 1
_refine_ls_restrained_S_all 0.941
_refine_ls_R_factor_all 0.0911
_refine_ls_R_factor_gt 0.0430
_refine_ls_shift/su_max 0.001
_refine_ls_shift/su_mean 0.000
_refine_ls_structure_factor_coef Fsqd
_refine_ls_weighting_details 'calc w=1/[\s^2^(Fo^2^)+(0.0011P)^2^+0.0000P] where P=(Fo^2^+2Fc^2^)/3'
_refine_ls_weighting_scheme calc
_refine_ls_wR_factor_gt 0.0618
_refine_ls_wR_factor_ref 0.0726
_reflns_number_gt 5810
_reflns_number_total 8877
_reflns_threshold_expression >2sigma(I)
_cod_data_source_file jo6b02041_si_004.cif
_cod_data_source_block a16808
_cod_original_sg_symbol_H-M 'P 21'
_cod_database_code 4037352

loop_
_symmetry_equiv_pos_as_xyz
'x, y, z'
'-x, y+1/2, -z'

loop_
_atom_site_label
_atom_site_type_symbol
_atom_site_fract_x
_atom_site_fract_y
_atom_site_fract_z
_atom_site_U_iso_or_equiv
_atom_site_adp_type
_atom_site_occupancy
_atom_site_symmetry_multiplicity
_atom_site_calc_flag
_atom_site_refinement_flags
C1 C 0.4538(7) 0.8428(2) 1.2389(5) 0.0393(15) Uani 1 1 d .
C2 C 0.5063(7) 0.8747(2) 1.3186(5) 0.0489(17) Uani 1 1 d .
H2 H 0.5596 0.8639 1.3850 0.059 Uiso 1 1 calc R
C3 C 0.4821(6) 0.9225(2) 1.3023(5) 0.0432(16) Uani 1 1 d .
H3 H 0.5175 0.9450 1.3570 0.052 Uiso 1 1 calc R
C4 C 0.4048(6) 0.93707(19) 1.2043(5) 0.0319(14) Uani 1 1 d .
C5 C 0.3512(6) 0.90608(19) 1.1236(4) 0.0271(13) Uani 1 1 d .
C6 C 0.3762(6) 0.8576(2) 1.1421(5) 0.0355(15) Uani 1 1 d .
H6 H 0.3396 0.8351 1.0880 0.043 Uiso 1 1 calc R
C7 C 0.3082(7) 1.0131(2) 1.2529(5) 0.0355(15) Uani 1 1 d .
C8 C 0.3135(6) 1.0641(2) 1.2199(5) 0.0330(15) Uani 1 1 d .
C9 C 0.2755(6) 1.0976(2) 1.3003(5) 0.0402(16) Uani 1 1 d .
H9 H 0.2479 1.0878 1.3738 0.048 Uiso 1 1 calc R
C10 C 0.2774(6) 1.1454(2) 1.2740(5) 0.0446(17) Uani 1 1 d .
H10 H 0.2517 1.1682 1.3294 0.053 Uiso 1 1 calc R
C11 C 0.3163(6) 1.1597(2) 1.1689(5) 0.0395(16) Uani 1 1 d .
C12 C 0.3649(9) 1.2257(2) 1.0456(6) 0.081(2) Uani 1 1 d .
H12A H 0.3588 1.2604 1.0457 0.121 Uiso 1 1 calc R
H12B H 0.2973 1.2131 0.9848 0.121 Uiso 1 1 calc R
H12C H 0.4718 1.2159 1.0334 0.121 Uiso 1 1 calc R
C13 C 0.3517(6) 1.1273(2) 1.0859(5) 0.0471(16) Uani 1 1 d .
H13 H 0.3757 1.1377 1.0121 0.056 Uiso 1 1 calc R
C14 C 0.3516(6) 1.0792(2) 1.1123(5) 0.0424(16) Uani 1 1 d .
H14 H 0.3777 1.0565 1.0566 0.051 Uiso 1 1 calc R
C15 C 0.2811(5) 0.92363(19) 1.0103(4) 0.0272(13) Uani 1 1 d .
H15 H 0.2172 0.9526 1.0225 0.033 Uiso 1 1 calc R
C16 C 0.4115(6) 0.93472(18) 0.9296(4) 0.0266(13) Uani 1 1 d .
H16 H 0.5096 0.9396 0.9749 0.032 Uiso 1 1 calc R
C17 C 0.3816(7) 0.9777(2) 0.8573(5) 0.0380(15) Uani 1 1 d .
C18 C 0.5337(6) 0.9414(2) 0.7135(4) 0.0308(14) Uani 1 1 d .
C19 C 0.6226(6) 0.9509(2) 0.6208(4) 0.0425(16) Uani 1 1 d .
H19 H 0.6246 0.9818 0.5887 0.051 Uiso 1 1 calc R
C20 C 0.7082(6) 0.9146(2) 0.5761(4) 0.0386(16) Uani 1 1 d .
H20 H 0.7712 0.9204 0.5131 0.046 Uiso 1 1 calc R
C21 C 0.7023(6) 0.8700(2) 0.6225(4) 0.0331(14) Uani 1 1 d .
C22 C 0.6119(6) 0.86074(19) 0.7140(4) 0.0307(14) Uani 1 1 d .
H22 H 0.6106 0.8298 0.7456 0.037 Uiso 1 1 calc R
C23 C 0.5227(6) 0.89630(19) 0.7604(4) 0.0278(13) Uani 1 1 d .
C24 C 0.4253(5) 0.88924(18) 0.8619(4) 0.0216(12) Uani 1 1 d .
H24 H 0.4771 0.8650 0.9116 0.026 Uiso 1 1 calc R
C25 C 0.2552(5) 0.87460(19) 0.8437(4) 0.0282(13) Uani 1 1 d .
C26 C 0.1771(7) 0.9011(2) 0.7444(5) 0.0365(15) Uani 1 1 d .
C27 C 0.1722(7) 0.9097(2) 0.5454(4) 0.059(2) Uani 1 1 d .
H27A H 0.2125 0.8940 0.4785 0.088 Uiso 1 1 calc R
H27B H 0.2108 0.9423 0.5494 0.088 Uiso 1 1 calc R
H27C H 0.0588 0.9100 0.5403 0.088 Uiso 1 1 calc R
C28 C 0.2357(7) 0.8216(2) 0.8277(4) 0.0347(14) Uani 1 1 d .
C29 C 0.0438(7) 0.7610(2) 0.8010(5) 0.062(2) Uani 1 1 d .
H29A H -0.0685 0.7582 0.7895 0.094 Uiso 1 1 calc R
H29B H 0.0761 0.7442 0.8701 0.094 Uiso 1 1 calc R
H29C H 0.0955 0.7471 0.7362 0.094 Uiso 1 1 calc R
C30 C 0.8503(7) 0.1442(2) -0.0204(5) 0.0511(17) Uani 1 1 d .
C31 C 0.9358(7) 0.1120(3) -0.0835(5) 0.0554(18) Uani 1 1 d .
H31 H 0.9775 0.1206 -0.1539 0.067 Uiso 1 1 calc R
C32 C 0.9568(7) 0.0673(2) -0.0390(5) 0.0488(18) Uani 1 1 d .
H32 H 1.0127 0.0443 -0.0799 0.059 Uiso 1 1 calc R
C33 C 0.8983(6) 0.0555(2) 0.0632(4) 0.0320(14) Uani 1 1 d .
C34 C 0.8171(6) 0.0877(2) 0.1273(4) 0.0299(14) Uani 1 1 d .
C35 C 0.7942(6) 0.1325(2) 0.0841(4) 0.0408(15) Uani 1 1 d .
H35 H 0.7399 0.1555 0.1262 0.049 Uiso 1 1 calc R
C36 C 0.8332(8) -0.0254(3) 0.0561(7) 0.059(2) Uani 1 1 d .
C37 C 0.8711(7) -0.0729(2) 0.1033(6) 0.0479(18) Uani 1 1 d .
C38 C 0.8064(7) -0.1116(3) 0.0435(8) 0.089(3) Uani 1 1 d .
H38 H 0.7440 -0.1070 -0.0230 0.107 Uiso 1 1 calc R
C39 C 0.8366(9) -0.1567(3) 0.0847(10) 0.105(4) Uani 1 1 d .
H39 H 0.7925 -0.1833 0.0462 0.126 Uiso 1 1 calc R
C40 C 0.9286(9) -0.1642(3) 0.1798(8) 0.074(3) Uani 1 1 d .
C41 C 1.0446(11) -0.2208(3) 0.3076(7) 0.104(3) Uani 1 1 d .
H41A H 1.0482 -0.2551 0.3195 0.156 Uiso 1 1 calc R
H41B H 1.0013 -0.2054 0.3739 0.156 Uiso 1 1 calc R
H41C H 1.1494 -0.2088 0.2963 0.156 Uiso 1 1 calc R
C42 C 0.9929(7) -0.1255(3) 0.2361(6) 0.0584(19) Uani 1 1 d .
H42 H 1.0559 -0.1299 0.3024 0.070 Uiso 1 1 calc R
C43 C 0.9648(7) -0.0807(2) 0.1952(6) 0.0491(18) Uani 1 1 d .
H43 H 1.0124 -0.0544 0.2324 0.059 Uiso 1 1 calc R
C44 C 0.7578(6) 0.07343(19) 0.2419(4) 0.0304(14) Uani 1 1 d .
H44 H 0.6909 0.0447 0.2335 0.037 Uiso 1 1 calc R
C45 C 0.8912(6) 0.06338(18) 0.3281(4) 0.0251(13) Uani 1 1 d .
H45 H 0.9890 0.0591 0.2862 0.030 Uiso 1 1 calc R
C46 C 0.8630(6) 0.0194(2) 0.3975(5) 0.0313(14) Uani 1 1 d .
C47 C 1.0099(6) 0.05628(19) 0.5498(4) 0.0259(13) Uani 1 1 d .
C48 C 1.0991(6) 0.0464(2) 0.6448(5) 0.0348(15) Uani 1 1 d .
H48 H 1.1051 0.0151 0.6743 0.042 Uiso 1 1 calc R
C49 C 1.1799(6) 0.0832(2) 0.6966(4) 0.0362(15) Uani 1 1 d .
H49 H 1.2425 0.0774 0.7625 0.043 Uiso 1 1 calc R
C50 C 1.1693(6) 0.1283(2) 0.6521(5) 0.0320(14) Uani 1 1 d .
C51 C 1.0800(6) 0.13761(19) 0.5574(4) 0.0320(14) Uani 1 1 d .
H51 H 1.0742 0.1689 0.5281 0.038 Uiso 1 1 calc R
C52 C 0.9974(5) 0.10115(18) 0.5039(4) 0.0219(13) Uani 1 1 d .
C53 C 0.9037(5) 0.10894(18) 0.3979(4) 0.0245(13) Uani 1 1 d .
H53 H 0.9579 0.1332 0.3518 0.029 Uiso 1 1 calc R
C54 C 0.7345(6) 0.12417(19) 0.4061(4) 0.0264(13) Uani 1 1 d .
C55 C 0.6507(6) 0.0971(2) 0.5001(5) 0.0332(14) Uani 1 1 d .
C56 C 0.6271(7) 0.0926(2) 0.6987(4) 0.058(2) Uani 1 1 d .
H56A H 0.6577 0.1101 0.7673 0.087 Uiso 1 1 calc R
H56B H 0.6713 0.0607 0.7021 0.087 Uiso 1 1 calc R
H56C H 0.5141 0.0905 0.6928 0.087 Uiso 1 1 calc R
C57 C 0.7189(7) 0.1779(2) 0.4228(4) 0.0373(14) Uani 1 1 d .
C58 C 0.5369(7) 0.2400(2) 0.4263(6) 0.070(2) Uani 1 1 d .
H58A H 0.4247 0.2449 0.4262 0.105 Uiso 1 1 calc R
H58B H 0.5796 0.2555 0.3600 0.105 Uiso 1 1 calc R
H58C H 0.5841 0.2537 0.4952 0.105 Uiso 1 1 calc R
N1 N 0.1882(5) 0.88729(15) 0.9520(3) 0.0324(11) Uani 1 1 d .
H1 H 0.1034 0.8747 0.9784 0.039 Uiso 1 1 calc R
N2 N 0.6704(4) 0.11172(16) 0.2951(3) 0.0337(12) Uani 1 1 d .
H2A H 0.5888 0.1255 0.2634 0.040 Uiso 1 1 calc R
O1 O 0.3921(4) 0.98589(12) 1.1811(3) 0.0349(9) Uani 1 1 d .
O2 O 0.2399(4) 0.99795(15) 1.3311(3) 0.0509(12) Uani 1 1 d .
O3 O 0.3163(4) 1.20786(15) 1.1520(4) 0.0554(11) Uani 1 1 d .
O4 O 0.3092(5) 1.01203(14) 0.8867(3) 0.0470(11) Uani 1 1 d .
O5 O 0.4456(4) 0.97894(13) 0.7533(3) 0.0384(10) Uani 1 1 d .
O6 O 0.0898(4) 0.93392(16) 0.7552(3) 0.0490(11) Uani 1 1 d .
O7 O 0.2231(4) 0.88405(14) 0.6464(3) 0.0396(10) Uani 1 1 d .
O8 O 0.3375(5) 0.79245(14) 0.8334(3) 0.0539(12) Uani 1 1 d .
O9 O 0.0861(4) 0.81119(14) 0.8115(3) 0.0456(10) Uani 1 1 d .
O10 O 0.9230(4) 0.00962(14) 0.1051(3) 0.0436(10) Uani 1 1 d .
O11 O 0.7380(6) -0.01629(17) -0.0163(5) 0.0839(17) Uani 1 1 d .
O12 O 0.9483(6) -0.21035(18) 0.2088(6) 0.103(2) Uani 1 1 d .
O13 O 0.7904(4) -0.01496(13) 0.3660(3) 0.0388(10) Uani 1 1 d .
O14 O 0.9287(4) 0.01742(12) 0.5041(3) 0.0317(9) Uani 1 1 d .
O15 O 0.5773(4) 0.06222(15) 0.4859(3) 0.0455(11) Uani 1 1 d .
O16 O 0.6842(4) 0.11739(14) 0.6000(3) 0.0412(10) Uani 1 1 d .
O17 O 0.8253(5) 0.20463(15) 0.4306(4) 0.0557(12) Uani 1 1 d .
O18 O 0.5701(4) 0.18961(14) 0.4225(3) 0.0500(11) Uani 1 1 d .
Br1 Br 0.49318(9) 0.77739(2) 1.25888(6) 0.0698(2) Uani 1 1 d .
Br2 Br 0.82147(7) 0.82085(2) 0.56012(5) 0.05343(19) Uani 1 1 d .
Br3 Br 0.80463(11) 0.20424(3) -0.08513(6) 0.0995(3) Uani 1 1 d .
Br4 Br 1.27770(8) 0.17884(3) 0.72504(6) 0.0626(2) Uani 1 1 d .

loop_
_atom_site_aniso_label
_atom_site_aniso_U_11
_atom_site_aniso_U_22
_atom_site_aniso_U_33
_atom_site_aniso_U_23
_atom_site_aniso_U_13
_atom_site_aniso_U_12
C1 0.052(4) 0.035(4) 0.031(4) 0.004(3) -0.001(3) 0.013(3)
C2 0.057(4) 0.058(5) 0.031(4) 0.005(4) -0.019(3) 0.005(4)
C3 0.047(4) 0.053(4) 0.028(4) 0.005(3) -0.015(3) -0.005(3)
C4 0.036(4) 0.027(4) 0.033(4) 0.001(3) 0.001(3) 0.000(3)
C5 0.029(3) 0.031(4) 0.022(3) 0.004(3) 0.007(3) 0.003(3)
C6 0.039(4) 0.039(4) 0.028(4) -0.002(3) 0.003(3) 0.005(3)
C7 0.033(4) 0.041(4) 0.033(4) -0.011(3) -0.004(3) -0.002(3)
C8 0.015(3) 0.039(4) 0.044(4) -0.013(3) -0.004(3) -0.006(3)
C9 0.020(3) 0.055(5) 0.046(4) -0.015(3) 0.007(3) -0.002(3)
C10 0.036(4) 0.043(4) 0.056(4) -0.011(4) 0.011(3) 0.009(3)
C11 0.030(4) 0.033(4) 0.055(4) 0.006(3) -0.009(3) 0.005(3)
C12 0.123(7) 0.040(5) 0.078(6) 0.014(4) 0.000(5) 0.013(4)
C13 0.060(4) 0.033(4) 0.048(4) 0.000(3) -0.001(3) 0.007(3)
C14 0.046(4) 0.044(4) 0.038(4) -0.010(3) -0.005(3) 0.004(3)
C15 0.024(3) 0.027(3) 0.030(3) 0.002(3) -0.003(3) 0.002(3)
C16 0.027(3) 0.031(3) 0.022(3) 0.003(3) 0.000(2) -0.003(3)
C17 0.051(4) 0.031(4) 0.031(4) 0.005(3) -0.009(3) 0.001(3)
C18 0.027(3) 0.029(3) 0.036(4) 0.003(3) 0.004(3) 0.000(3)
C19 0.054(4) 0.045(4) 0.029(4) 0.009(3) 0.004(3) -0.009(3)
C20 0.038(4) 0.048(4) 0.031(4) 0.000(3) 0.012(3) -0.006(3)
C21 0.030(3) 0.044(4) 0.027(3) -0.003(3) 0.012(3) -0.006(3)
C22 0.027(3) 0.033(4) 0.033(3) 0.001(3) -0.001(3) -0.003(3)
C23 0.035(3) 0.029(3) 0.019(3) -0.002(3) 0.000(3) -0.002(3)
C24 0.020(3) 0.026(3) 0.018(3) 0.004(2) -0.001(2) 0.002(2)
C25 0.025(3) 0.029(3) 0.031(3) 0.002(3) 0.011(3) -0.001(3)
C26 0.034(4) 0.035(4) 0.040(4) 0.004(3) -0.011(3) -0.014(3)
C27 0.065(5) 0.089(6) 0.022(4) 0.010(4) -0.014(3) -0.017(4)
C28 0.043(4) 0.038(4) 0.023(3) 0.000(3) 0.007(3) -0.005(4)
C29 0.065(5) 0.036(4) 0.086(5) -0.012(4) 0.002(4) -0.029(4)
C30 0.062(5) 0.056(5) 0.036(4) 0.007(3) 0.001(3) -0.004(4)
C31 0.053(4) 0.081(6) 0.033(4) 0.001(4) 0.007(3) -0.001(4)
C32 0.049(4) 0.066(5) 0.033(4) -0.005(4) 0.013(3) 0.009(4)
C33 0.028(3) 0.037(4) 0.032(4) -0.004(3) 0.007(3) -0.002(3)
C34 0.021(3) 0.048(4) 0.021(3) 0.000(3) -0.003(3) -0.004(3)
C35 0.045(4) 0.048(4) 0.030(4) 0.003(3) 0.003(3) -0.004(3)
C36 0.025(4) 0.065(6) 0.086(6) -0.025(5) 0.003(4) -0.019(4)
C37 0.020(4) 0.041(4) 0.084(6) -0.020(4) 0.015(4) -0.011(3)
C38 0.032(4) 0.069(6) 0.164(8) -0.042(6) -0.019(5) -0.006(4)
C39 0.050(5) 0.037(5) 0.226(12) -0.048(7) -0.012(6) -0.011(4)
C40 0.043(5) 0.040(5) 0.141(8) -0.008(5) 0.035(5) -0.008(4)
C41 0.151(9) 0.045(5) 0.120(8) -0.004(6) 0.077(7) 0.020(6)
C42 0.074(5) 0.042(5) 0.060(5) -0.008(4) 0.029(4) -0.008(4)
C43 0.050(5) 0.046(5) 0.052(5) -0.009(4) 0.018(4) -0.016(4)
C44 0.031(3) 0.033(3) 0.028(3) -0.002(3) 0.006(3) -0.001(3)
C45 0.020(3) 0.030(3) 0.025(3) 0.005(3) -0.001(3) 0.001(3)
C46 0.034(4) 0.030(4) 0.030(4) -0.004(3) 0.013(3) 0.000(3)
C47 0.026(3) 0.030(4) 0.022(3) 0.003(3) 0.002(3) 0.000(3)
C48 0.035(4) 0.035(4) 0.034(4) 0.004(3) 0.000(3) 0.006(3)
C49 0.033(4) 0.052(4) 0.023(3) 0.008(3) -0.002(3) 0.011(3)
C50 0.031(4) 0.038(4) 0.027(3) -0.003(3) 0.000(3) 0.001(3)
C51 0.038(4) 0.028(3) 0.031(4) 0.004(3) 0.010(3) 0.007(3)
C52 0.025(3) 0.020(3) 0.021(3) 0.000(3) 0.003(3) -0.001(2)
C53 0.018(3) 0.030(3) 0.026(3) 0.007(3) 0.005(2) -0.001(2)
C54 0.021(3) 0.034(3) 0.025(3) 0.003(3) 0.000(2) -0.001(3)
C55 0.031(4) 0.042(4) 0.027(4) 0.004(3) 0.005(3) 0.010(3)
C56 0.051(4) 0.093(6) 0.032(4) 0.006(4) 0.018(3) 0.001(4)
C57 0.044(4) 0.043(4) 0.025(3) 0.007(3) -0.002(3) 0.018(4)
C58 0.086(6) 0.054(5) 0.070(5) -0.004(4) 0.001(4) 0.038(4)
N1 0.029(3) 0.041(3) 0.028(3) -0.009(2) 0.013(2) -0.015(2)
N2 0.024(3) 0.048(3) 0.029(3) 0.000(2) -0.008(2) 0.017(2)
O1 0.045(2) 0.029(2) 0.030(2) -0.0007(19) 0.0013(19) -0.0005(19)
O2 0.046(3) 0.055(3) 0.052(3) -0.004(2) 0.019(2) -0.011(2)
O3 0.066(3) 0.034(3) 0.067(3) 0.000(3) 0.001(2) 0.008(2)
O4 0.068(3) 0.031(3) 0.042(3) 0.004(2) 0.000(2) 0.009(2)
O5 0.045(2) 0.034(3) 0.035(2) 0.012(2) 0.001(2) 0.003(2)
O6 0.046(3) 0.055(3) 0.045(3) 0.009(2) -0.007(2) 0.013(2)
O7 0.040(2) 0.058(3) 0.020(2) 0.000(2) -0.0068(19) -0.005(2)
O8 0.047(3) 0.031(3) 0.084(3) 0.007(2) 0.003(2) 0.001(2)
O9 0.043(3) 0.037(3) 0.057(3) -0.005(2) -0.004(2) -0.014(2)
O10 0.046(3) 0.044(3) 0.041(3) -0.013(2) 0.005(2) -0.004(2)
O11 0.051(3) 0.068(4) 0.131(5) -0.027(3) -0.029(3) -0.013(3)
O12 0.089(4) 0.029(3) 0.195(7) -0.010(4) 0.050(4) -0.008(3)
O13 0.046(3) 0.030(3) 0.041(2) -0.002(2) 0.0047(19) -0.015(2)
O14 0.040(2) 0.023(2) 0.032(2) 0.0058(18) 0.0003(19) -0.0084(18)
O15 0.050(3) 0.048(3) 0.039(3) 0.003(2) 0.011(2) -0.014(2)
O16 0.038(2) 0.055(3) 0.031(2) -0.005(2) 0.0074(19) -0.003(2)
O17 0.053(3) 0.032(3) 0.082(3) 0.000(3) -0.003(2) 0.002(2)
O18 0.046(3) 0.047(3) 0.057(3) -0.005(2) 0.000(2) 0.025(2)
Br1 0.1059(6) 0.0439(4) 0.0596(5) 0.0128(4) -0.0010(4) 0.0246(4)
Br2 0.0491(4) 0.0597(5) 0.0528(4) -0.0065(4) 0.0229(3) 0.0036(4)
Br3 0.1661(9) 0.0719(6) 0.0624(6) 0.0342(5) 0.0374(6) 0.0244(6)
Br4 0.0711(5) 0.0518(4) 0.0636(5) -0.0095(4) -0.0221(4) -0.0162(4)

loop_
_atom_type_symbol
_atom_type_description
_atom_type_scat_dispersion_real
_atom_type_scat_dispersion_imag
_atom_type_scat_source
C C 0.0033 0.0016 'International Tables Vol C Tables 4.2.6.8 and 6.1.1.4'
H H 0.0000 0.0000 'International Tables Vol C Tables 4.2.6.8 and 6.1.1.4'
N N 0.0061 0.0033 'International Tables Vol C Tables 4.2.6.8 and 6.1.1.4'
O O 0.0106 0.0060 'International Tables Vol C Tables 4.2.6.8 and 6.1.1.4'
Br Br -0.2901 2.4595 'International Tables Vol C Tables 4.2.6.8 and 6.1.1.4'

loop_
_geom_angle_atom_site_label_1
_geom_angle_atom_site_label_2
_geom_angle_atom_site_label_3
_geom_angle
C2 C1 C6 121.1(6)
C2 C1 Br1 120.1(5)
C6 C1 Br1 118.9(4)
C1 C2 C3 120.1(5)
C1 C2 H2 120.0
C3 C2 H2 120.0
C2 C3 C4 118.4(6)
C2 C3 H3 120.8
C4 C3 H3 120.8
C5 C4 C3 122.8(5)
C5 C4 O1 117.8(5)
C3 C4 O1 119.1(5)
C4 C5 C6 117.9(5)
C4 C5 C15 121.4(5)
C6 C5 C15 120.4(5)
C1 C6 C5 119.8(5)
C1 C6 H6 120.1
C5 C6 H6 120.1
O2 C7 O1 124.3(6)
O2 C7 C8 124.7(6)
O1 C7 C8 111.0(5)
C14 C8 C9 119.0(6)
C14 C8 C7 123.0(5)
C9 C8 C7 118.0(5)
C10 C9 C8 120.4(6)
C10 C9 H9 119.8
C8 C9 H9 119.8
C11 C10 C9 119.9(6)
C11 C10 H10 120.0
C9 C10 H10 120.0
C10 C11 O3 115.3(6)
C10 C11 C13 121.4(6)
O3 C11 C13 123.3(6)
O3 C12 H12A 109.5
O3 C12 H12B 109.5
H12A C12 H12B 109.5
O3 C12 H12C 109.5
H12A C12 H12C 109.5
H12B C12 H12C 109.5
C11 C13 C14 118.9(6)
C11 C13 H13 120.6
C14 C13 H13 120.6
C8 C14 C13 120.4(5)
C8 C14 H14 119.8
C13 C14 H14 119.8
N1 C15 C16 104.7(4)
N1 C15 C5 112.5(4)
C16 C15 C5 109.4(4)
N1 C15 H15 110.1
C16 C15 H15 110.1
C5 C15 H15 110.1
C17 C16 C24 113.4(4)
C17 C16 C15 113.8(4)
C24 C16 C15 103.1(4)
C17 C16 H16 108.8
C24 C16 H16 108.8
C15 C16 H16 108.8
O4 C17 O5 117.8(5)
O4 C17 C16 124.4(5)
O5 C17 C16 117.8(5)
C19 C18 C23 122.7(5)
C19 C18 O5 116.2(5)
C23 C18 O5 121.0(4)
C18 C19 C20 118.4(5)
C18 C19 H19 120.8
C20 C19 H19 120.8
C21 C20 C19 120.0(5)
C21 C20 H20 120.0
C19 C20 H20 120.0
C20 C21 C22 121.1(5)
C20 C21 Br2 119.2(4)
C22 C21 Br2 119.7(4)
C21 C22 C23 120.5(5)
C21 C22 H22 119.8
C23 C22 H22 119.8
C18 C23 C22 117.2(5)
C18 C23 C24 119.2(5)
C22 C23 C24 123.5(5)
C23 C24 C16 111.4(4)
C23 C24 C25 118.8(4)
C16 C24 C25 102.2(4)
C23 C24 H24 108.0
C16 C24 H24 108.0
C25 C24 H24 108.0
N1 C25 C28 107.8(4)
N1 C25 C26 112.0(4)
C28 C25 C26 109.9(5)
N1 C25 C24 102.3(4)
C28 C25 C24 112.7(4)
C26 C25 C24 111.9(4)
O6 C26 O7 125.3(5)
O6 C26 C25 123.8(5)
O7 C26 C25 110.9(5)
O7 C27 H27A 109.5
O7 C27 H27B 109.5
H27A C27 H27B 109.5
O7 C27 H27C 109.5
H27A C27 H27C 109.5
H27B C27 H27C 109.5
O8 C28 O9 124.1(6)
O8 C28 C25 126.0(5)
O9 C28 C25 109.8(5)
O9 C29 H29A 109.5
O9 C29 H29B 109.5
H29A C29 H29B 109.5
O9 C29 H29C 109.5
H29A C29 H29C 109.5
H29B C29 H29C 109.5
C35 C30 C31 121.8(6)
C35 C30 Br3 120.0(5)
C31 C30 Br3 118.1(5)
C32 C31 C30 117.1(6)
C32 C31 H31 121.4
C30 C31 H31 121.4
C33 C32 C31 120.9(6)
C33 C32 H32 119.5
C31 C32 H32 119.5
C32 C33 C34 122.1(6)
C32 C33 O10 118.8(5)
C34 C33 O10 119.1(5)
C35 C34 C33 117.9(5)
C35 C34 C44 121.8(5)
C33 C34 C44 120.3(5)
C34 C35 C30 120.1(6)
C34 C35 H35 120.0
C30 C35 H35 120.0
O11 C36 O10 121.1(7)
O11 C36 C37 126.9(7)
O10 C36 C37 112.0(7)
C43 C37 C38 119.7(7)
C43 C37 C36 124.6(6)
C38 C37 C36 115.6(7)
C39 C38 C37 117.9(8)
C39 C38 H38 121.0
C37 C38 H38 121.0
C40 C39 C38 121.9(8)
C40 C39 H39 119.1
C38 C39 H39 119.1
O12 C40 C39 114.8(8)
O12 C40 C42 126.1(9)
C39 C40 C42 119.1(8)
O12 C41 H41A 109.5
O12 C41 H41B 109.5
H41A C41 H41B 109.5
O12 C41 H41C 109.5
H41A C41 H41C 109.5
H41B C41 H41C 109.5
C43 C42 C40 119.5(7)
C43 C42 H42 120.2
C40 C42 H42 120.2
C37 C43 C42 121.8(7)
C37 C43 H43 119.1
C42 C43 H43 119.1
N2 C44 C34 112.3(4)
N2 C44 C45 103.7(4)
C34 C44 C45 111.9(4)
N2 C44 H44 109.6
C34 C44 H44 109.6
C45 C44 H44 109.6
C46 C45 C53 114.0(4)
C46 C45 C44 112.3(4)
C53 C45 C44 103.9(4)
C46 C45 H45 108.8
C53 C45 H45 108.8
C44 C45 H45 108.8
O13 C46 O14 116.8(5)
O13 C46 C45 125.6(5)
O14 C46 C45 117.6(5)
C48 C47 C52 122.9(5)
C48 C47 O14 114.8(5)
C52 C47 O14 122.3(5)
C47 C48 C49 118.3(6)
C47 C48 H48 120.9
C49 C48 H48 120.9
C50 C49 C48 119.7(5)
C50 C49 H49 120.1
C48 C49 H49 120.1
C51 C50 C49 121.4(5)
C51 C50 Br4 119.1(4)
C49 C50 Br4 119.5(4)
C50 C51 C52 119.9(5)
C50 C51 H51 120.0
C52 C51 H51 120.0
C47 C52 C51 117.8(5)
C47 C52 C53 120.0(5)
C51 C52 C53 122.1(5)
C52 C53 C54 119.0(4)
C52 C53 C45 111.0(4)
C54 C53 C45 102.6(4)
C52 C53 H53 107.9
C54 C53 H53 107.9
C45 C53 H53 107.9
N2 C54 C53 102.4(4)
N2 C54 C57 108.8(4)
C53 C54 C57 111.9(4)
N2 C54 C55 110.9(4)
C53 C54 C55 112.1(4)
C57 C54 C55 110.5(4)
O15 C55 O16 125.8(5)
O15 C55 C54 124.7(5)
O16 C55 C54 109.3(5)
O16 C56 H56A 109.5
O16 C56 H56B 109.5
H56A C56 H56B 109.5
O16 C56 H56C 109.5
H56A C56 H56C 109.5
H56B C56 H56C 109.5
O17 C57 O18 126.0(6)
O17 C57 C54 124.4(5)
O18 C57 C54 109.6(5)
O18 C58 H58A 109.5
O18 C58 H58B 109.5
H58A C58 H58B 109.5
O18 C58 H58C 109.5
H58A C58 H58C 109.5
H58B C58 H58C 109.5
C15 N1 C25 110.9(4)
C15 N1 H1 124.5
C25 N1 H1 124.5
C54 N2 C44 112.1(4)
C54 N2 H2A 123.9
C44 N2 H2A 123.9
C7 O1 C4 117.9(4)
C11 O3 C12 118.5(5)
C17 O5 C18 121.7(4)
C26 O7 C27 116.5(5)
C28 O9 C29 117.6(5)
C36 O10 C33 115.9(5)
C40 O12 C41 117.7(7)
C46 O14 C47 120.9(4)
C55 O16 C56 115.6(5)
C57 O18 C58 115.9(5)

loop_
_geom_bond_atom_site_label_1
_geom_bond_atom_site_label_2
_geom_bond_distance
C1 C2 1.372(8)
C1 C6 1.375(7)
C1 Br1 1.891(6)
C2 C3 1.379(8)
C2 H2 0.9500
C3 C4 1.382(7)
C3 H3 0.9500
C4 C5 1.366(7)
C4 O1 1.409(6)
C5 C6 1.401(7)
C5 C15 1.536(6)
C6 H6 0.9500
C7 O2 1.192(6)
C7 O1 1.369(6)
C7 C8 1.490(8)
C8 C14 1.391(7)
C8 C9 1.389(7)
C9 C10 1.385(8)
C9 H9 0.9500
C10 C11 1.358(7)
C10 H10 0.9500
C11 O3 1.375(6)
C11 C13 1.382(7)
C12 O3 1.431(7)
C12 H12A 0.9800
C12 H12B 0.9800
C12 H12C 0.9800
C13 C14 1.394(8)
C13 H13 0.9500
C14 H14 0.9500
C15 N1 1.464(6)
C15 C16 1.531(6)
C15 H15 1.0000
C16 C17 1.502(7)
C16 C24 1.520(6)
C16 H16 1.0000
C17 O4 1.210(6)
C17 O5 1.364(6)
C18 C19 1.385(7)
C18 C23 1.393(7)
C18 O5 1.396(6)
C19 C20 1.380(7)
C19 H19 0.9500
C20 C21 1.374(8)
C20 H20 0.9500
C21 C22 1.379(6)
C21 Br2 1.892(5)
C22 C23 1.389(7)
C22 H22 0.9500
C23 C24 1.500(6)
C24 C25 1.537(6)
C24 H24 1.0000
C25 N1 1.466(6)
C25 C28 1.516(8)
C25 C26 1.533(7)
C26 O6 1.204(6)
C26 O7 1.327(6)
C27 O7 1.454(6)
C27 H27A 0.9800
C27 H27B 0.9800
C27 H27C 0.9800
C28 O8 1.206(6)
C28 O9 1.334(6)
C29 O9 1.468(6)
C29 H29A 0.9800
C29 H29B 0.9800
C29 H29C 0.9800
C30 C35 1.380(7)
C30 C31 1.401(8)
C30 Br3 1.897(6)
C31 C32 1.377(9)
C31 H31 0.9500
C32 C33 1.365(7)
C32 H32 0.9500
C33 C34 1.388(7)
C33 O10 1.400(6)
C34 C35 1.377(7)
C34 C44 1.518(6)
C35 H35 0.9500
C36 O11 1.198(8)
C36 O10 1.373(7)
C36 C37 1.485(10)
C37 C43 1.355(8)
C37 C38 1.410(9)
C38 C39 1.385(11)
C38 H38 0.9500
C39 C40 1.375(10)
C39 H39 0.9500
C40 O12 1.356(8)
C40 C42 1.388(9)
C41 O12 1.444(9)
C41 H41A 0.9800
C41 H41B 0.9800
C41 H41C 0.9800
C42 C43 1.374(8)
C42 H42 0.9500
C43 H43 0.9500
C44 N2 1.471(6)
C44 C45 1.543(6)
C44 H44 1.0000
C45 C46 1.513(7)
C45 C53 1.530(7)
C45 H45 1.0000
C46 O13 1.207(6)
C46 O14 1.369(6)
C47 C48 1.373(7)
C47 C52 1.381(7)
C47 O14 1.402(6)
C48 C49 1.385(7)
C48 H48 0.9500
C49 C50 1.378(7)
C49 H49 0.9500
C50 C51 1.367(7)
C50 Br4 1.901(5)
C51 C52 1.394(7)
C51 H51 0.9500
C52 C53 1.490(6)
C53 C54 1.530(6)
C53 H53 1.0000
C54 N2 1.453(6)
C54 C57 1.535(8)
C54 C55 1.547(7)
C55 O15 1.181(6)
C55 O16 1.336(6)
C56 O16 1.459(6)
C56 H56A 0.9800
C56 H56B 0.9800
C56 H56C 0.9800
C57 O17 1.192(6)
C57 O18 1.329(6)
C58 O18 1.452(7)
C58 H58A 0.9800
C58 H58B 0.9800
C58 H58C 0.9800
N1 H1 0.8800
N2 H2A 0.8800
